data_1531986
loop_
_publ_author_name
'Olekseyuk, I.D.'
'Gulay, L.D.'
'Parasyuk, O.V.'
'Dydchak, I.V.'
'Marchuk, O.V.'
'Piskach, L.V.'

_publ_section_title
;
 Single crystal preparation and crystal structure of the (Cu2 Zn)/ (Cd,
 Hg)/(Sn Se4) compounds
;
_journal_name_full 'Journal of Alloys Compd.'
_journal_page_first 141
_journal_page_last 145
_journal_volume 340
_journal_year 2002
_chemical_formula_sum 'Cu2 Hg Se4 Sn'
_chemical_name_systematic 'Cu2 Hg Sn Se4'
_space_group_IT_number 121
_symmetry_space_group_name_Hall 'I -4 2'
_symmetry_space_group_name_H-M 'I -4 2 m'
_cell_angle_alpha 90
_cell_angle_beta 90
_cell_angle_gamma 90
_cell_formula_units_Z 2
_cell_length_a 5.8288
_cell_length_b 5.8288
_cell_length_c 11.4179
_cell_volume 387.922
_citation_journal_id_ASTM JALCEU
_cod_data_source_file Olekseyuk_JALCEU_2002_504.cif
_cod_data_source_block Cu2Hg1Se4Sn1
_cod_original_cell_volume 387.9221
_cod_original_formula_sum 'Cu2 Hg1 Se4 Sn1'
_cod_database_code 1531986

loop_
_symmetry_equiv_pos_as_xyz
x,y,z
y,-x,-z
-x,-y,z
-y,x,-z
x,-y,-z
-y,-x,z
-x,y,-z
y,x,z
x+1/2,y+1/2,z+1/2
y+1/2,-x+1/2,-z+1/2
-x+1/2,-y+1/2,z+1/2
-y+1/2,x+1/2,-z+1/2
x+1/2,-y+1/2,-z+1/2
-y+1/2,-x+1/2,z+1/2
-x+1/2,y+1/2,-z+1/2
y+1/2,x+1/2,z+1/2

loop_
_atom_site_label
_atom_site_type_symbol
_atom_site_fract_x
_atom_site_fract_y
_atom_site_fract_z
_atom_site_occupancy
_atom_site_U_iso_or_equiv
Sn1 Sn+4 0 0 0.5 1 0.0
Se1 Se-2 0.2591 0.2591 0.1382 1 0.0
Cu1 Cu+1 0 0.5 0.25 1 0.0
Hg1 Hg+2 0 0 0 1 0.0
